data_4080053
loop_
_publ_author_name
'Strausberg, Laura'
'Li, Mengxun'
'Harrison, Daniel P.'
'Myers, William H.'
'Sabat, Michal'
'Harman, W. Dean'

_publ_section_title
;
 Exploiting theo-Quinodimethane Nature of Naphthalene: Cycloaddition
 Reactions with \h2-Coordinated Tungsten--Naphthalene Complexes
;
_journal_issue 3
_journal_name_full Organometallics
_journal_page_first 915
_journal_paper_doi 10.1021/om301238q
_journal_volume 32
_journal_year 2013
_chemical_formula_sum 'C28 H31 B Cl6 N7 O P W'
_chemical_formula_weight 919.93
_chemical_name_systematic
; 
 ? 
;
_space_group_IT_number 14
_symmetry_cell_setting monoclinic
_symmetry_space_group_name_Hall '-P 2yn'
_symmetry_space_group_name_H-M 'P 1 21/n 1'
_atom_sites_solution_hydrogens geom
_atom_sites_solution_primary direct
_atom_sites_solution_secondary difmap
_audit_creation_method SHELXL-97
_cell_angle_alpha 90.00
_cell_angle_beta 92.6040(10)
_cell_angle_gamma 90.00
_cell_formula_units_Z 4
_cell_length_a 15.3260(3)
_cell_length_b 11.5122(2)
_cell_length_c 20.0793(3)
_cell_measurement_reflns_used 9387
_cell_measurement_temperature 153(2)
_cell_measurement_theta_max 35.45
_cell_measurement_theta_min 2.21
_cell_volume 3539.05(11)
_computing_cell_refinement 'Bruker SAINT'
_computing_data_collection 'Bruker APEX2'
_computing_data_reduction 'Bruker SAINT'
_computing_molecular_graphics 'Bruker SHELXTL'
_computing_publication_material 'Bruker SHELXTL'
_computing_structure_refinement 'SHELXL-97 (Sheldrick, 2008)'
_computing_structure_solution 'SHELXS-97 (Sheldrick, 2008)'
_diffrn_ambient_temperature 153(2)
_diffrn_measured_fraction_theta_full 0.986
_diffrn_measured_fraction_theta_max 0.986
_diffrn_measurement_device_type 'Bruker APEX-II CCD'
_diffrn_measurement_method '\f and \w scans'
_diffrn_radiation_monochromator graphite
_diffrn_radiation_source 'fine-focus sealed tube'
_diffrn_radiation_type MoK\a
_diffrn_radiation_wavelength 0.71073
_diffrn_reflns_av_R_equivalents 0.0297
_diffrn_reflns_av_sigmaI/netI 0.0278
_diffrn_reflns_limit_h_max 25
_diffrn_reflns_limit_h_min -22
_diffrn_reflns_limit_k_max 19
_diffrn_reflns_limit_k_min -13
_diffrn_reflns_limit_l_max 33
_diffrn_reflns_limit_l_min -29
_diffrn_reflns_number 39187
_diffrn_reflns_theta_full 36.11
_diffrn_reflns_theta_max 36.11
_diffrn_reflns_theta_min 1.64
_exptl_absorpt_coefficient_mu 3.797
_exptl_absorpt_correction_T_max 0.6801
_exptl_absorpt_correction_T_min 0.3190
_exptl_absorpt_correction_type empirical
_exptl_absorpt_process_details 'Bruker SADABS'
_exptl_crystal_colour yellow
_exptl_crystal_density_diffrn 1.727
_exptl_crystal_density_meas ?
_exptl_crystal_density_method 'not measured'
_exptl_crystal_description plate
_exptl_crystal_F_000 1808
_exptl_crystal_size_max 0.39
_exptl_crystal_size_mid 0.37
_exptl_crystal_size_min 0.11
_refine_diff_density_max 1.028
_refine_diff_density_min -0.938
_refine_diff_density_rms 0.104
_refine_ls_extinction_coef 0
_refine_ls_extinction_method none
_refine_ls_goodness_of_fit_ref 0.915
_refine_ls_hydrogen_treatment mixed
_refine_ls_matrix_type full
_refine_ls_number_parameters 421
_refine_ls_number_reflns 11263
_refine_ls_number_restraints 0
_refine_ls_restrained_S_all 0.915
_refine_ls_R_factor_all 0.0370
_refine_ls_R_factor_gt 0.0258
_refine_ls_shift/su_max 0.001
_refine_ls_shift/su_mean 0.000
_refine_ls_structure_factor_coef Fsqd
_refine_ls_weighting_details 'calc w=1/[\s^2^(Fo^2^)+(0.1000P)^2^+0.0000P] where P=(Fo^2^+2Fc^2^)/3'
_refine_ls_weighting_scheme calc
_refine_ls_wR_factor_gt 0.1056
_refine_ls_wR_factor_ref 0.1199
_reflns_number_gt 8746
_reflns_number_total 16629
_reflns_threshold_expression >2sigma(I)
_cod_data_source_file om301238q_si_002.cif
_cod_data_source_block C28H31BN7OPCl6W
_cod_depositor_comments
;
The following automatic conversions were performed:

'_symmetry_cell_setting' value 'Monoclinic' changed to 'monoclinic'
according to /home/saulius/struct/CIF-dictionaries/cif_core.dic
dictionary named 'cif_core.dic' version 2.4.2 from 2011-04-26.

Automatic conversion script
Id: cif_fix_values 1891 2012-01-12 08:04:46Z andrius 

The following automatic conversions were performed:

'_exptl_crystal_density_meas' value 'not measured' was changed to '?'
- the value is perceived as not measured.

Automatic conversion script
Id: cif_fix_values 3008 2015-01-20 13:52:24Z robertas 
;
_cod_original_sg_symbol_H-M P2(1)/n
_cod_database_code 4080053

loop_
_symmetry_equiv_pos_as_xyz
'x, y, z'
'-x+1/2, y+1/2, -z+1/2'
'-x, -y, -z'
'x-1/2, -y-1/2, z-1/2'

loop_
_atom_site_label
_atom_site_type_symbol
_atom_site_fract_x
_atom_site_fract_y
_atom_site_fract_z
_atom_site_U_iso_or_equiv
_atom_site_adp_type
_atom_site_occupancy
_atom_site_symmetry_multiplicity
_atom_site_calc_flag
_atom_site_refinement_flags
W W 0.408295(6) 0.000246(7) 0.172467(5) 0.01681(5) Uani 1 1 d .
Cl1 Cl 0.70036(5) 0.31983(7) 0.17447(4) 0.03908(16) Uani 1 1 d .
Cl2 Cl 0.60818(11) 0.53316(14) 0.19234(10) 0.0997(6) Uani 1 1 d .
Cl3 Cl 0.62403(6) 0.36817(10) 0.30039(4) 0.0593(2) Uani 1 1 d .
Cl4 Cl 0.77341(7) 0.23232(10) -0.02651(6) 0.0708(3) Uani 1 1 d .
Cl5 Cl 0.95695(8) 0.24217(15) 0.00319(9) 0.1039(5) Uani 1 1 d .
Cl6 Cl 0.84904(9) 0.09943(11) 0.08225(6) 0.0831(4) Uani 1 1 d .
P1 P 0.55383(4) -0.06901(6) 0.21807(3) 0.02215(12) Uani 1 1 d .
O2 O 0.44760(12) 0.24757(17) 0.20853(11) 0.0367(5) Uani 1 1 d .
N1 N 0.26232(17) -0.00016(14) 0.16574(14) 0.0205(5) Uani 1 1 d .
N2 N 0.21764(12) -0.08803(18) 0.19509(11) 0.0269(4) Uani 1 1 d .
N3 N 0.38516(13) -0.19088(18) 0.15548(10) 0.0220(4) Uani 1 1 d .
N4 N 0.32795(13) -0.24757(18) 0.19375(10) 0.0241(4) Uani 1 1 d .
N5 N 0.37341(16) -0.0305(2) 0.27594(11) 0.0261(4) Uani 1 1 d .
N6 N 0.31747(15) -0.1148(2) 0.29379(10) 0.0298(5) Uani 1 1 d .
N7 N 0.42968(12) 0.14766(18) 0.19259(10) 0.0213(4) Uani 1 1 d .
C1 C 0.51633(15) 0.2137(2) 0.05909(11) 0.0222(4) Uani 1 1 d .
H1 H 0.5561 0.2770 0.0616 0.027 Uiso 1 1 calc R
C2 C 0.54480(15) 0.1071(2) 0.07691(11) 0.0233(5) Uani 1 1 d .
H2 H 0.6054 0.0966 0.0873 0.028 Uiso 1 1 calc R
C3 C 0.4871(2) 0.0070(2) 0.08105(15) 0.0212(5) Uani 1 1 d .
C4 C 0.39540(17) 0.0258(2) 0.06235(12) 0.0201(4) Uani 1 1 d .
C5 C 0.16942(18) 0.2778(3) -0.04731(12) 0.0327(6) Uani 1 1 d .
H5 H 0.1311 0.2131 -0.0514 0.039 Uiso 1 1 calc R
C6 C 0.14083(19) 0.3861(3) -0.06747(13) 0.0366(6) Uani 1 1 d .
H6 H 0.0826 0.3960 -0.0849 0.044 Uiso 1 1 calc R
C7 C 0.1967(3) 0.4810(3) -0.06239(18) 0.0389(8) Uani 1 1 d .
H7 H 0.1765 0.5551 -0.0770 0.047 Uiso 1 1 calc R
C8 C 0.2819(2) 0.4692(3) -0.03624(15) 0.0333(6) Uani 1 1 d .
H8 H 0.3193 0.5349 -0.0327 0.040 Uiso 1 1 calc R
C9 C 0.39869(16) 0.3402(2) 0.01261(12) 0.0252(5) Uani 1 1 d .
H9 H 0.4383 0.4037 0.0147 0.030 Uiso 1 1 calc R
C10 C 0.28562(16) 0.1525(2) 0.00312(11) 0.0242(5) Uani 1 1 d .
H10 H 0.2480 0.0873 -0.0025 0.029 Uiso 1 1 calc R
C11 C 0.42637(15) 0.2346(2) 0.03608(11) 0.0216(4) Uani 1 1 d .
C12 C 0.36710(14) 0.1367(2) 0.03396(10) 0.0204(4) Uani 1 1 d .
C13 C 0.31236(16) 0.3588(2) -0.01503(11) 0.0258(5) Uani 1 1 d .
C14 C 0.25605(16) 0.2622(2) -0.02040(11) 0.0242(5) Uani 1 1 d .
C15 C 0.13163(16) -0.0695(2) 0.18610(15) 0.0321(6) Uani 1 1 d .
H15 H 0.0869 -0.1180 0.2020 0.039 Uiso 1 1 calc R
C16 C 0.11860(18) 0.0311(3) 0.15021(15) 0.0307(5) Uani 1 1 d .
H16 H 0.0646 0.0655 0.1360 0.037 Uiso 1 1 calc R
C17 C 0.20255(15) 0.0713(2) 0.13925(11) 0.0229(4) Uani 1 1 d .
H17 H 0.2152 0.1406 0.1159 0.027 Uiso 1 1 calc R
C18 C 0.32724(17) -0.3612(2) 0.17878(14) 0.0300(5) Uani 1 1 d .
H18 H 0.2922 -0.4186 0.1986 0.036 Uiso 1 1 calc R
C19 C 0.38606(18) -0.3807(2) 0.12975(14) 0.0322(5) Uani 1 1 d .
H19 H 0.4002 -0.4525 0.1096 0.039 Uiso 1 1 calc R
C20 C 0.41977(16) -0.2716(2) 0.11674(12) 0.0257(5) Uani 1 1 d .
H20 H 0.4619 -0.2563 0.0846 0.031 Uiso 1 1 calc R
C21 C 0.3067(2) -0.1074(3) 0.36014(14) 0.0433(8) Uani 1 1 d .
H21 H 0.2702 -0.1564 0.3849 0.052 Uiso 1 1 calc R
C22 C 0.3565(3) -0.0186(3) 0.38584(18) 0.0478(10) Uani 1 1 d .
H22 H 0.3623 0.0053 0.4311 0.057 Uiso 1 1 calc R
C23 C 0.3972(2) 0.0300(3) 0.33136(14) 0.0335(6) Uani 1 1 d .
H23 H 0.4355 0.0950 0.3331 0.040 Uiso 1 1 calc R
C24 C 0.62283(18) 0.0457(3) 0.25360(14) 0.0337(6) Uani 1 1 d .
H24A H 0.6775 0.0121 0.2720 0.051 Uiso 1 1 calc R
H24B H 0.5925 0.0848 0.2892 0.051 Uiso 1 1 calc R
H24C H 0.6357 0.1021 0.2188 0.051 Uiso 1 1 calc R
C25 C 0.62791(16) -0.1460(3) 0.16512(13) 0.0322(6) Uani 1 1 d .
H25A H 0.6489 -0.0928 0.1313 0.048 Uiso 1 1 calc R
H25B H 0.5970 -0.2111 0.1432 0.048 Uiso 1 1 calc R
H25C H 0.6777 -0.1756 0.1924 0.048 Uiso 1 1 calc R
C26 C 0.54577(18) -0.1746(3) 0.28563(14) 0.0345(6) Uani 1 1 d .
H26A H 0.5083 -0.2393 0.2705 0.052 Uiso 1 1 calc R
H26B H 0.5205 -0.1370 0.3241 0.052 Uiso 1 1 calc R
H26C H 0.6041 -0.2040 0.2985 0.052 Uiso 1 1 calc R
C27 C 0.61309(19) 0.3866(3) 0.21342(15) 0.0393(7) Uani 1 1 d .
H27 H 0.5575 0.3486 0.1970 0.047 Uiso 1 1 calc R
C28 C 0.8634(2) 0.1537(3) 0.00052(19) 0.0499(8) Uani 1 1 d .
H28 H 0.8720 0.0872 -0.0306 0.060 Uiso 1 1 calc R
B1 B 0.26544(19) -0.1813(3) 0.23867(15) 0.0293(6) Uani 1 1 d .
H1B H 0.2234(17) -0.233(2) 0.2661(13) 0.016(6) Uiso 1 1 d .
H3 H 0.512(2) -0.068(3) 0.0718(16) 0.035(9) Uiso 1 1 d .
H4 H 0.351(2) -0.029(3) 0.0417(16) 0.023(7) Uiso 1 1 d .

loop_
_atom_site_aniso_label
_atom_site_aniso_U_11
_atom_site_aniso_U_22
_atom_site_aniso_U_33
_atom_site_aniso_U_23
_atom_site_aniso_U_13
_atom_site_aniso_U_12
W 0.01618(8) 0.02025(8) 0.01430(8) -0.00031(3) 0.00395(5) -0.00022(3)
Cl1 0.0346(3) 0.0405(4) 0.0421(4) 0.0039(3) 0.0019(3) -0.0081(3)
Cl2 0.0863(10) 0.0673(7) 0.1494(16) 0.0429(10) 0.0489(10) 0.0369(8)
Cl3 0.0513(5) 0.0872(7) 0.0391(4) -0.0117(4) -0.0010(3) -0.0032(5)
Cl4 0.0601(6) 0.0570(6) 0.0927(8) -0.0020(5) -0.0272(6) -0.0030(5)
Cl5 0.0452(6) 0.1247(13) 0.1429(14) 0.0202(10) 0.0157(7) -0.0207(7)
Cl6 0.1181(10) 0.0747(8) 0.0546(6) 0.0082(5) -0.0170(6) -0.0345(7)
P1 0.0207(3) 0.0262(3) 0.0196(3) 0.0000(2) 0.0024(2) 0.0028(2)
O2 0.0307(9) 0.0305(10) 0.0503(12) -0.0192(9) 0.0162(9) -0.0076(8)
N1 0.0199(11) 0.0191(11) 0.0230(12) 0.0018(6) 0.0054(9) -0.0013(6)
N2 0.0203(9) 0.0242(10) 0.0370(11) 0.0082(9) 0.0093(8) 0.0008(8)
N3 0.0205(9) 0.0235(10) 0.0221(9) 0.0023(8) 0.0042(7) -0.0015(8)
N4 0.0234(9) 0.0212(10) 0.0281(10) 0.0055(8) 0.0078(8) -0.0001(8)
N5 0.0268(11) 0.0338(11) 0.0182(10) 0.0037(9) 0.0066(8) 0.0063(10)
N6 0.0379(11) 0.0281(11) 0.0251(10) 0.0103(8) 0.0177(9) 0.0097(9)
N7 0.0170(8) 0.0251(10) 0.0221(9) -0.0044(8) 0.0044(7) -0.0003(7)
C1 0.0219(10) 0.0257(11) 0.0194(10) -0.0018(8) 0.0052(8) -0.0075(9)
C2 0.0204(10) 0.0304(12) 0.0196(10) -0.0042(9) 0.0055(8) -0.0047(9)
C3 0.0211(12) 0.0256(13) 0.0173(12) -0.0012(8) 0.0048(10) -0.0022(8)
C4 0.0228(11) 0.0212(10) 0.0167(10) 0.0004(9) 0.0027(9) -0.0040(10)
C5 0.0320(13) 0.0447(16) 0.0213(11) 0.0036(11) 0.0005(10) 0.0015(12)
C6 0.0337(13) 0.0511(18) 0.0249(12) 0.0042(12) -0.0007(10) 0.0130(13)
C7 0.048(2) 0.0446(16) 0.0248(15) 0.0085(12) 0.0071(14) 0.0144(14)
C8 0.0431(17) 0.0339(13) 0.0234(13) 0.0051(12) 0.0082(12) 0.0045(14)
C9 0.0276(11) 0.0263(12) 0.0220(11) 0.0016(9) 0.0059(9) -0.0060(9)
C10 0.0260(11) 0.0282(12) 0.0184(10) 0.0016(9) 0.0023(8) -0.0050(9)
C11 0.0220(10) 0.0261(11) 0.0173(9) -0.0020(8) 0.0054(8) -0.0051(9)
C12 0.0231(10) 0.0245(11) 0.0140(9) 0.0004(8) 0.0056(8) -0.0050(9)
C13 0.0306(12) 0.0298(13) 0.0176(10) 0.0031(9) 0.0067(9) 0.0030(10)
C14 0.0264(11) 0.0310(13) 0.0157(10) 0.0007(9) 0.0047(8) -0.0019(9)
C15 0.0197(11) 0.0327(14) 0.0447(15) 0.0035(12) 0.0099(10) -0.0014(10)
C16 0.0205(12) 0.0378(13) 0.0340(15) 0.0011(13) 0.0037(11) 0.0030(12)
C17 0.0256(11) 0.0214(10) 0.0219(10) 0.0009(9) 0.0031(8) 0.0034(9)
C18 0.0325(13) 0.0199(12) 0.0379(14) 0.0050(10) 0.0045(10) -0.0006(10)
C19 0.0401(14) 0.0248(12) 0.0318(13) -0.0044(10) 0.0048(11) -0.0007(11)
C20 0.0253(11) 0.0269(12) 0.0249(11) -0.0041(9) 0.0030(9) -0.0017(9)
C21 0.071(2) 0.0342(15) 0.0274(13) 0.0124(12) 0.0291(14) 0.0222(15)
C22 0.079(3) 0.0480(19) 0.0181(14) 0.0049(12) 0.0190(16) 0.0263(18)
C23 0.0409(16) 0.0419(14) 0.0179(12) -0.0009(12) 0.0042(11) 0.0122(14)
C24 0.0296(13) 0.0350(16) 0.0358(14) -0.0055(12) -0.0077(11) -0.0020(12)
C25 0.0234(11) 0.0391(15) 0.0344(13) -0.0041(11) 0.0041(10) 0.0085(10)
C26 0.0332(13) 0.0369(15) 0.0337(14) 0.0107(11) 0.0054(11) 0.0068(11)
C27 0.0309(13) 0.0471(18) 0.0399(15) 0.0063(14) 0.0021(11) -0.0028(13)
C28 0.0486(18) 0.0457(19) 0.055(2) -0.0018(15) 0.0007(15) 0.0043(15)
B1 0.0281(13) 0.0259(14) 0.0350(15) 0.0113(11) 0.0148(11) 0.0058(11)

loop_
_atom_type_symbol
_atom_type_description
_atom_type_scat_dispersion_real
_atom_type_scat_dispersion_imag
_atom_type_scat_source
C C 0.0033 0.0016 'International Tables Vol C Tables 4.2.6.8 and 6.1.1.4'
H H 0.0000 0.0000 'International Tables Vol C Tables 4.2.6.8 and 6.1.1.4'
B B 0.0013 0.0007 'International Tables Vol C Tables 4.2.6.8 and 6.1.1.4'
N N 0.0061 0.0033 'International Tables Vol C Tables 4.2.6.8 and 6.1.1.4'
O O 0.0106 0.0060 'International Tables Vol C Tables 4.2.6.8 and 6.1.1.4'
P P 0.1023 0.0942 'International Tables Vol C Tables 4.2.6.8 and 6.1.1.4'
W W -0.8490 6.8722 'International Tables Vol C Tables 4.2.6.8 and 6.1.1.4'
Cl Cl 0.1484 0.1585 'International Tables Vol C Tables 4.2.6.8 and 6.1.1.4'

loop_
_geom_angle_atom_site_label_1
_geom_angle_atom_site_label_2
_geom_angle_atom_site_label_3
_geom_angle
N7 W N5 89.39(9)
N7 W C4 96.14(9)
N5 W C4 160.76(10)
N7 W N1 100.96(7)
N5 W N1 76.76(9)
C4 W N1 84.09(10)
N7 W C3 93.00(8)
N5 W C3 160.40(11)
C4 W C3 37.94(10)
N1 W C3 121.68(11)
N7 W N3 175.28(8)
N5 W N3 86.69(9)
C4 W N3 88.42(8)
N1 W N3 80.71(6)
C3 W N3 89.82(8)
N7 W P1 93.97(6)
N5 W P1 81.59(6)
C4 W P1 116.24(7)
N1 W P1 153.43(6)
C3 W P1 78.84(8)
N3 W P1 82.86(5)
C24 P1 C25 102.46(13)
C24 P1 C26 104.44(14)
C25 P1 C26 100.05(13)
C24 P1 W 113.90(10)
C25 P1 W 120.70(9)
C26 P1 W 113.19(9)
C17 N1 N2 106.3(2)
C17 N1 W 134.03(17)
N2 N1 W 119.61(16)
C15 N2 N1 109.4(2)
C15 N2 B1 128.6(2)
N1 N2 B1 121.5(2)
C20 N3 N4 106.2(2)
C20 N3 W 134.69(16)
N4 N3 W 118.99(15)
C18 N4 N3 109.9(2)
C18 N4 B1 127.8(2)
N3 N4 B1 121.7(2)
C23 N5 N6 107.6(2)
C23 N5 W 128.9(2)
N6 N5 W 123.38(18)
C21 N6 N5 108.9(2)
C21 N6 B1 131.1(2)
N5 N6 B1 118.69(19)
O2 N7 W 176.9(2)
C2 C1 C11 121.8(2)
C1 C2 C3 123.1(2)
C4 C3 C2 116.7(2)
C4 C3 W 70.51(15)
C2 C3 W 115.13(17)
C3 C4 C12 119.9(2)
C3 C4 W 71.55(15)
C12 C4 W 121.00(17)
C6 C5 C14 120.3(3)
C5 C6 C7 120.3(3)
C6 C7 C8 121.0(3)
C7 C8 C13 119.5(3)
C11 C9 C13 122.4(2)
C12 C10 C14 122.4(2)
C9 C11 C12 119.9(2)
C9 C11 C1 122.2(2)
C12 C11 C1 117.7(2)
C10 C12 C11 117.7(2)
C10 C12 C4 122.6(2)
C11 C12 C4 119.7(2)
C14 C13 C8 119.6(2)
C14 C13 C9 117.7(2)
C8 C13 C9 122.7(3)
C13 C14 C10 119.5(2)
C13 C14 C5 119.2(2)
C10 C14 C5 121.2(2)
N2 C15 C16 108.9(2)
C15 C16 C17 104.5(2)
N1 C17 C16 110.9(2)
N4 C18 C19 108.6(2)
C18 C19 C20 104.3(2)
N3 C20 C19 111.0(2)
N6 C21 C22 109.2(3)
C21 C22 C23 105.4(3)
N5 C23 C22 108.9(3)
Cl2 C27 Cl1 109.95(17)
Cl2 C27 Cl3 111.0(2)
Cl1 C27 Cl3 110.43(17)
Cl4 C28 Cl5 110.3(2)
Cl4 C28 Cl6 110.2(2)
Cl5 C28 Cl6 108.1(2)
N6 B1 N4 110.5(2)
N6 B1 N2 106.1(2)
N4 B1 N2 107.6(2)

loop_
_geom_bond_atom_site_label_1
_geom_bond_atom_site_label_2
_geom_bond_distance
W N7 1.772(2)
W N5 2.197(2)
W C4 2.230(2)
W N1 2.235(3)
W C3 2.244(3)
W N3 2.252(2)
W P1 2.5027(6)
Cl1 C27 1.757(3)
Cl2 C27 1.741(4)
Cl3 C27 1.759(3)
Cl4 C28 1.717(4)
Cl5 C28 1.757(4)
Cl6 C28 1.779(4)
P1 C24 1.817(3)
P1 C25 1.820(2)
P1 C26 1.830(3)
O2 N7 1.222(3)
N1 C17 1.325(3)
N1 N2 1.370(3)
N2 C15 1.339(3)
N2 B1 1.549(4)
N3 C20 1.337(3)
N3 N4 1.359(3)
N4 C18 1.342(3)
N4 B1 1.546(3)
N5 C23 1.349(4)
N5 N6 1.353(3)
N6 C21 1.352(3)
N6 B1 1.539(4)
C1 C2 1.345(4)
C1 C11 1.454(3)
C2 C3 1.457(3)
C3 C4 1.455(4)
C4 C12 1.457(4)
C5 C6 1.376(4)
C5 C14 1.422(4)
C6 C7 1.389(5)
C7 C8 1.391(5)
C8 C13 1.413(4)
C9 C11 1.365(3)
C9 C13 1.427(3)
C10 C12 1.380(3)
C10 C14 1.416(4)
C11 C12 1.447(3)
C13 C14 1.409(4)
C15 C16 1.374(4)
C16 C17 1.394(4)
C18 C19 1.383(4)
C19 C20 1.387(4)
C21 C22 1.363(6)
C22 C23 1.401(5)
